data_2233526
loop_
_publ_author_name
'Aslam, Muhammad'
'Anis, Itrat'
'Afza, Nighat'
Ejaz
'Khan, Islam Ullah'
'Arshad, Muhammad Nadeem'

_publ_section_title
;
 <i>N</i>'-[(<i>Z</i>)-(1,5-Dimethyl-3-oxo-2-phenyl-2,3-dihydro-1<i>H</i>-pyrazol-4-yl)methylidene]-2-hydroxybenzohydrazide
;
_journal_coeditor_code IS5039
_journal_issue 2
_journal_name_full 'Acta Crystallographica Section E'
_journal_page_first o352
_journal_paper_doi 10.1107/S1600536812000402
_journal_volume 68
_journal_year 2012
_chemical_formula_iupac 'C19 H18 N4 O3'
_chemical_formula_moiety 'C19 H18 N4 O3'
_chemical_formula_sum 'C19 H18 N4 O3'
_chemical_formula_weight 350.37
_chemical_name_systematic
<i>N</i>'-[(<i>Z</i>)-(1,5-Dimethyl-3-oxo-2-phenyl-2,3-dihydro-1<i>H</i>-pyrazol-4-yl)methylidene]-2-hydroxybenzohydrazide
_space_group_IT_number 15
_symmetry_cell_setting monoclinic
_symmetry_space_group_name_Hall '-C 2yc'
_symmetry_space_group_name_H-M 'C 1 2/c 1'
_atom_sites_solution_hydrogens geom
_atom_sites_solution_primary direct
_atom_sites_solution_secondary difmap
_audit_creation_method SHELXL-97
_cell_angle_alpha 90.00
_cell_angle_beta 104.0480(10)
_cell_angle_gamma 90.00
_cell_formula_units_Z 8
_cell_length_a 25.2357(6)
_cell_length_b 8.5624(2)
_cell_length_c 16.0329(4)
_cell_measurement_reflns_used 3642
_cell_measurement_temperature 296(2)
_cell_measurement_theta_max 25.09
_cell_measurement_theta_min 2.52
_cell_volume 3360.75(14)
_computing_cell_refinement 'SAINT (Bruker, 2007)'
_computing_data_collection 'APEX2 (Bruker, 2007)'
_computing_data_reduction 'SAINT (Bruker, 2007)'
_computing_molecular_graphics 'ORTEP-3 for Windows (Farrugia, 1997) and PLATON (Spek, 2009)'
_computing_publication_material 'WinGX (Farrugia, 1999) and PLATON (Spek, 2009)'
_computing_structure_refinement 'SHELXL97 (Sheldrick, 2008)'
_computing_structure_solution 'SHELXS97 (Sheldrick, 2008)'
_diffrn_ambient_temperature 296(2)
_diffrn_measured_fraction_theta_full 0.999
_diffrn_measured_fraction_theta_max 0.998
_diffrn_measurement_device_type 'Bruker Kappa APEXII CCD'
_diffrn_measurement_method '\f and \w scans'
_diffrn_radiation_monochromator graphite
_diffrn_radiation_source 'fine-focus sealed tube'
_diffrn_radiation_type MoK\a
_diffrn_radiation_wavelength 0.71073
_diffrn_reflns_av_R_equivalents 0.0291
_diffrn_reflns_av_sigmaI/netI 0.0338
_diffrn_reflns_limit_h_max 32
_diffrn_reflns_limit_h_min -33
_diffrn_reflns_limit_k_max 11
_diffrn_reflns_limit_k_min -11
_diffrn_reflns_limit_l_max 21
_diffrn_reflns_limit_l_min -21
_diffrn_reflns_number 16063
_diffrn_reflns_theta_full 26.00
_diffrn_reflns_theta_max 28.29
_diffrn_reflns_theta_min 2.75
_diffrn_standards_number 0
_exptl_absorpt_coefficient_mu 0.097
_exptl_absorpt_correction_T_max 0.9954
_exptl_absorpt_correction_T_min 0.9800
_exptl_absorpt_correction_type multi-scan
_exptl_absorpt_process_details '(SADABS; Bruker, 2007)'
_exptl_crystal_colour colorless
_exptl_crystal_density_diffrn 1.385
_exptl_crystal_density_method 'not measured'
_exptl_crystal_description needle
_exptl_crystal_F_000 1472
_exptl_crystal_size_max 0.22
_exptl_crystal_size_mid 0.06
_exptl_crystal_size_min 0.05
_refine_diff_density_max 0.160
_refine_diff_density_min -0.185
_refine_ls_extinction_method none
_refine_ls_goodness_of_fit_ref 1.019
_refine_ls_hydrogen_treatment mixed
_refine_ls_matrix_type full
_refine_ls_number_parameters 243
_refine_ls_number_reflns 4174
_refine_ls_number_restraints 0
_refine_ls_restrained_S_all 1.019
_refine_ls_R_factor_all 0.0789
_refine_ls_R_factor_gt 0.0433
_refine_ls_shift/su_max 0.000
_refine_ls_shift/su_mean 0.000
_refine_ls_structure_factor_coef Fsqd
_refine_ls_weighting_details 'calc w=1/[\s^2^(Fo^2^)+(0.0527P)^2^+0.9211P] where P=(Fo^2^+2Fc^2^)/3'
_refine_ls_weighting_scheme calc
_refine_ls_wR_factor_gt 0.1033
_refine_ls_wR_factor_ref 0.1192
_reflns_number_gt 2653
_reflns_number_total 4174
_reflns_threshold_expression I>2\s(I)
_cod_data_source_file is5039.cif
_cod_data_source_block I
_cod_original_sg_symbol_H-M 'C 2/c'
_cod_database_code 2233526
_cod_database_fobs_code 2233526

loop_
_symmetry_equiv_pos_as_xyz
'x, y, z'
'-x, y, -z+1/2'
'x+1/2, y+1/2, z'
'-x+1/2, y+1/2, -z+1/2'
'-x, -y, -z'
'x, -y, z-1/2'
'-x+1/2, -y+1/2, -z'
'x+1/2, -y+1/2, z-1/2'

loop_
_atom_site_type_symbol
_atom_site_label
_atom_site_fract_x
_atom_site_fract_y
_atom_site_fract_z
_atom_site_U_iso_or_equiv
_atom_site_adp_type
_atom_site_calc_flag
_atom_site_refinement_flags
_atom_site_occupancy
O O1 0.46453(5) 0.76202(15) 0.40473(7) 0.0576(3) Uani d . 1
O O2 0.64520(4) 0.88611(14) 0.58892(7) 0.0528(3) Uani d . 1
O O3 0.69778(5) 1.07722(17) 0.52182(8) 0.0604(4) Uani d . 1
N N1 0.38948(5) 0.63069(15) 0.42694(7) 0.0411(3) Uani d . 1
N N2 0.37762(5) 0.53986(16) 0.49225(8) 0.0418(3) Uani d . 1
N N3 0.55797(5) 0.72973(16) 0.59800(8) 0.0461(3) Uani d . 1
N N4 0.55879(5) 0.81534(15) 0.52518(8) 0.0400(3) Uani d . 1
C C1 0.35469(6) 0.63351(18) 0.34260(9) 0.0371(3) Uani d . 1
C C2 0.32860(6) 0.49921(19) 0.30573(10) 0.0431(4) Uani d . 1
H H2 0.3357 0.4037 0.3339 0.052 Uiso calc R 1
C C3 0.29185(6) 0.5090(2) 0.22647(11) 0.0490(4) Uani d . 1
H H3 0.2730 0.4203 0.2022 0.059 Uiso calc R 1
C C4 0.28296(6) 0.6486(2) 0.18339(10) 0.0504(4) Uani d . 1
H H4 0.2579 0.6546 0.1303 0.060 Uiso calc R 1
C C5 0.31115(7) 0.7800(2) 0.21888(11) 0.0497(4) Uani d . 1
H H5 0.3061 0.8736 0.1886 0.060 Uiso calc R 1
C C6 0.34670(6) 0.77364(19) 0.29874(10) 0.0440(4) Uani d . 1
H H6 0.3652 0.8629 0.3230 0.053 Uiso calc R 1
C C7 0.44219(6) 0.68619(19) 0.45316(9) 0.0405(4) Uani d . 1
C C8 0.46208(6) 0.63199(18) 0.53974(9) 0.0379(3) Uani d . 1
C C9 0.42086(6) 0.54514(18) 0.56011(9) 0.0391(4) Uani d . 1
C C10 0.51460(6) 0.6533(2) 0.59932(9) 0.0455(4) Uani d . 1
H H10 0.5176 0.5990 0.6505 0.055 Uiso calc R 1
C C11 0.60540(6) 0.89180(17) 0.52552(9) 0.0381(3) Uani d . 1
C C12 0.60884(6) 0.98077(18) 0.44780(9) 0.0384(4) Uani d . 1
C C13 0.65628(6) 1.06824(19) 0.45021(10) 0.0423(4) Uani d . 1
C C14 0.66193(7) 1.1489(2) 0.37797(11) 0.0520(4) Uani d . 1
H H14 0.6933 1.2075 0.3802 0.062 Uiso calc R 1
C C15 0.62176(8) 1.1429(2) 0.30318(11) 0.0545(4) Uani d . 1
H H15 0.6261 1.1964 0.2548 0.065 Uiso calc R 1
C C16 0.57499(8) 1.0581(2) 0.29950(11) 0.0567(5) Uani d . 1
H H16 0.5478 1.0541 0.2487 0.068 Uiso calc R 1
C C17 0.56846(7) 0.9792(2) 0.37078(10) 0.0495(4) Uani d . 1
H H17 0.5364 0.9235 0.3678 0.059 Uiso calc R 1
C C18 0.32105(7) 0.5084(2) 0.49384(11) 0.0549(5) Uani d . 1
H H18A 0.3183 0.5003 0.5524 0.082 Uiso calc R 1
H H18B 0.3094 0.4122 0.4644 0.082 Uiso calc R 1
H H18C 0.2982 0.5921 0.4658 0.082 Uiso calc R 1
C C19 0.42026(7) 0.4633(2) 0.64200(10) 0.0536(4) Uani d . 1
H H19A 0.3935 0.3815 0.6307 0.080 Uiso calc R 1
H H19B 0.4113 0.5365 0.6818 0.080 Uiso calc R 1
H H19C 0.4556 0.4193 0.6662 0.080 Uiso calc R 1
H H4N 0.5272(7) 0.812(2) 0.4759(11) 0.064 Uiso d . 1
H H3O 0.6855(9) 1.012(2) 0.5610(13) 0.080 Uiso d . 1

loop_
_atom_site_aniso_label
_atom_site_aniso_U_11
_atom_site_aniso_U_22
_atom_site_aniso_U_33
_atom_site_aniso_U_12
_atom_site_aniso_U_13
_atom_site_aniso_U_23
O1 0.0432(6) 0.0856(9) 0.0391(6) -0.0239(6) 0.0004(5) 0.0156(6)
O2 0.0401(6) 0.0670(8) 0.0431(6) -0.0113(6) -0.0058(5) 0.0095(5)
O3 0.0418(7) 0.0787(9) 0.0547(8) -0.0157(6) 0.0001(6) 0.0107(6)
N1 0.0359(7) 0.0532(8) 0.0339(7) -0.0077(6) 0.0080(5) 0.0031(6)
N2 0.0380(7) 0.0511(8) 0.0388(7) -0.0065(6) 0.0141(6) 0.0016(6)
N3 0.0427(8) 0.0572(9) 0.0342(7) -0.0076(7) 0.0010(6) 0.0060(6)
N4 0.0358(7) 0.0470(8) 0.0331(7) -0.0045(6) 0.0001(5) 0.0042(6)
C1 0.0298(7) 0.0484(9) 0.0334(7) -0.0019(6) 0.0083(6) -0.0051(7)
C2 0.0414(9) 0.0445(9) 0.0440(9) -0.0030(7) 0.0117(7) -0.0051(7)
C3 0.0409(9) 0.0573(11) 0.0488(10) -0.0091(8) 0.0111(8) -0.0149(8)
C4 0.0360(9) 0.0707(13) 0.0406(9) 0.0002(8) 0.0021(7) -0.0055(8)
C5 0.0464(10) 0.0539(11) 0.0466(9) 0.0041(8) 0.0073(8) 0.0046(8)
C6 0.0422(9) 0.0451(10) 0.0439(9) -0.0052(7) 0.0088(7) -0.0046(7)
C7 0.0368(8) 0.0485(9) 0.0346(8) -0.0068(7) 0.0058(6) -0.0012(7)
C8 0.0376(8) 0.0437(9) 0.0325(8) -0.0018(7) 0.0084(6) -0.0025(6)
C9 0.0407(8) 0.0431(9) 0.0354(8) -0.0003(7) 0.0130(7) -0.0025(6)
C10 0.0451(9) 0.0570(11) 0.0322(8) -0.0048(8) 0.0053(7) 0.0058(7)
C11 0.0341(8) 0.0388(8) 0.0377(8) -0.0008(6) 0.0014(6) -0.0019(6)
C12 0.0361(8) 0.0382(9) 0.0387(8) 0.0016(6) 0.0046(7) 0.0006(6)
C13 0.0382(8) 0.0425(9) 0.0439(9) -0.0007(7) 0.0058(7) -0.0001(7)
C14 0.0512(10) 0.0506(11) 0.0555(10) -0.0083(8) 0.0157(8) 0.0043(8)
C15 0.0652(12) 0.0527(11) 0.0464(10) -0.0001(9) 0.0155(9) 0.0086(8)
C16 0.0574(11) 0.0642(12) 0.0414(10) -0.0053(9) -0.0017(8) 0.0081(8)
C17 0.0448(9) 0.0551(11) 0.0436(9) -0.0078(8) 0.0011(7) 0.0065(8)
C18 0.0400(9) 0.0760(13) 0.0515(10) -0.0125(9) 0.0167(8) 0.0009(9)
C19 0.0559(11) 0.0632(12) 0.0440(9) -0.0041(9) 0.0165(8) 0.0081(8)

loop_
_atom_type_symbol
_atom_type_description
_atom_type_scat_dispersion_real
_atom_type_scat_dispersion_imag
_atom_type_scat_source
C C 0.0033 0.0016 'International Tables Vol C Tables 4.2.6.8 and 6.1.1.4'
H H 0.0000 0.0000 'International Tables Vol C Tables 4.2.6.8 and 6.1.1.4'
N N 0.0061 0.0033 'International Tables Vol C Tables 4.2.6.8 and 6.1.1.4'
O O 0.0106 0.0060 'International Tables Vol C Tables 4.2.6.8 and 6.1.1.4'

loop_
_geom_angle_atom_site_label_1
_geom_angle_atom_site_label_2
_geom_angle_atom_site_label_3
_geom_angle
C13 O3 H3O 102.6(13)
C7 N1 N2 109.30(12)
C7 N1 C1 127.67(12)
N2 N1 C1 121.87(12)
C9 N2 N1 108.03(12)
C9 N2 C18 126.78(13)
N1 N2 C18 120.37(13)
C10 N3 N4 118.23(13)
C11 N4 N3 116.54(12)
C11 N4 H4N 124.0(11)
N3 N4 H4N 119.4(11)
C6 C1 C2 120.59(14)
C6 C1 N1 118.62(13)
C2 C1 N1 120.77(14)
C3 C2 C1 119.07(15)
C3 C2 H2 120.5
C1 C2 H2 120.5
C4 C3 C2 120.46(15)
C4 C3 H3 119.8
C2 C3 H3 119.8
C3 C4 C5 119.91(15)
C3 C4 H4 120.0
C5 C4 H4 120.0
C6 C5 C4 120.50(16)
C6 C5 H5 119.8
C4 C5 H5 119.8
C5 C6 C1 119.35(15)
C5 C6 H6 120.3
C1 C6 H6 120.3
O1 C7 N1 122.57(13)
O1 C7 C8 131.79(14)
N1 C7 C8 105.59(13)
C9 C8 C7 107.25(13)
C9 C8 C10 122.31(14)
C7 C8 C10 130.42(14)
N2 C9 C8 109.73(13)
N2 C9 C19 121.19(14)
C8 C9 C19 129.08(14)
N3 C10 C8 134.81(14)
N3 C10 H10 112.6
C8 C10 H10 112.6
O2 C11 N4 121.06(14)
O2 C11 C12 120.45(13)
N4 C11 C12 118.47(13)
C17 C12 C13 117.59(14)
C17 C12 C11 124.04(14)
C13 C12 C11 118.34(13)
O3 C13 C14 117.70(14)
O3 C13 C12 122.12(14)
C14 C13 C12 120.18(15)
C15 C14 C13 120.58(16)
C15 C14 H14 119.7
C13 C14 H14 119.7
C14 C15 C16 120.14(16)
C14 C15 H15 119.9
C16 C15 H15 119.9
C17 C16 C15 119.99(16)
C17 C16 H16 120.0
C15 C16 H16 120.0
C16 C17 C12 121.51(16)
C16 C17 H17 119.2
C12 C17 H17 119.2
N2 C18 H18A 109.5
N2 C18 H18B 109.5
H18A C18 H18B 109.5
N2 C18 H18C 109.5
H18A C18 H18C 109.5
H18B C18 H18C 109.5
C9 C19 H19A 109.5
C9 C19 H19B 109.5
H19A C19 H19B 109.5
C9 C19 H19C 109.5
H19A C19 H19C 109.5
H19B C19 H19C 109.5

loop_
_geom_bond_atom_site_label_1
_geom_bond_atom_site_label_2
_geom_bond_distance
O1 C7 1.2469(18)
O2 C11 1.2445(17)
O3 C13 1.3553(18)
O3 H3O 0.95(2)
N1 C7 1.3785(19)
N1 N2 1.3940(17)
N1 C1 1.4225(18)
N2 C9 1.3417(19)
N2 C18 1.4588(19)
N3 C10 1.280(2)
N3 N4 1.3830(17)
N4 C11 1.3450(19)
N4 H4N 0.978(18)
C1 C6 1.381(2)
C1 C2 1.384(2)
C2 C3 1.382(2)
C2 H2 0.9300
C3 C4 1.372(2)
C3 H3 0.9300
C4 C5 1.378(2)
C4 H4 0.9300
C5 C6 1.375(2)
C5 H5 0.9300
C6 H6 0.9300
C7 C8 1.434(2)
C8 C9 1.381(2)
C8 C10 1.445(2)
C9 C19 1.492(2)
C10 H10 0.9300
C11 C12 1.481(2)
C12 C17 1.397(2)
C12 C13 1.405(2)
C13 C14 1.385(2)
C14 C15 1.370(2)
C14 H14 0.9300
C15 C16 1.375(2)
C15 H15 0.9300
C16 C17 1.371(2)
C16 H16 0.9300
C17 H17 0.9300
C18 H18A 0.9600
C18 H18B 0.9600
C18 H18C 0.9600
C19 H19A 0.9600
C19 H19B 0.9600
C19 H19C 0.9600

loop_
_geom_hbond_atom_site_label_D
_geom_hbond_atom_site_label_H
_geom_hbond_atom_site_label_A
_geom_hbond_distance_DH
_geom_hbond_distance_HA
_geom_hbond_distance_DA
_geom_hbond_angle_DHA
O3 H3O O2 0.95(2) 1.62(2) 2.5076(17) 155(2)
N4 H4N O1 0.978(18) 1.763(18) 2.7140(16) 163.3(16)

loop_
_geom_torsion_atom_site_label_1
_geom_torsion_atom_site_label_2
_geom_torsion_atom_site_label_3
_geom_torsion_atom_site_label_4
_geom_torsion
C7 N1 N2 C9 3.35(17)
C1 N1 N2 C9 171.97(13)
C7 N1 N2 C18 160.36(14)
C1 N1 N2 C18 -31.0(2)
C10 N3 N4 C11 -178.83(15)
C7 N1 C1 C6 -52.2(2)
N2 N1 C1 C6 141.46(14)
C7 N1 C1 C2 128.96(17)
N2 N1 C1 C2 -37.4(2)
C6 C1 C2 C3 -3.9(2)
N1 C1 C2 C3 175.00(13)
C1 C2 C3 C4 2.6(2)
C2 C3 C4 C5 0.5(2)
C3 C4 C5 C6 -2.4(2)
C4 C5 C6 C1 1.1(2)
C2 C1 C6 C5 2.0(2)
N1 C1 C6 C5 -176.85(14)
N2 N1 C7 O1 175.00(15)
C1 N1 C7 O1 7.2(3)
N2 N1 C7 C8 -2.66(17)
C1 N1 C7 C8 -170.43(14)
O1 C7 C8 C9 -176.30(18)
N1 C7 C8 C9 1.05(17)
O1 C7 C8 C10 2.2(3)
N1 C7 C8 C10 179.56(16)
N1 N2 C9 C8 -2.65(17)
C18 N2 C9 C8 -157.76(16)
N1 N2 C9 C19 178.01(14)
C18 N2 C9 C19 22.9(2)
C7 C8 C9 N2 1.00(18)
C10 C8 C9 N2 -177.66(14)
C7 C8 C9 C19 -179.73(16)
C10 C8 C9 C19 1.6(3)
N4 N3 C10 C8 -0.2(3)
C9 C8 C10 N3 -177.33(18)
C7 C8 C10 N3 4.4(3)
N3 N4 C11 O2 -0.7(2)
N3 N4 C11 C12 178.00(13)
O2 C11 C12 C17 172.71(15)
N4 C11 C12 C17 -6.0(2)
O2 C11 C12 C13 -5.1(2)
N4 C11 C12 C13 176.17(14)
C17 C12 C13 O3 179.98(15)
C11 C12 C13 O3 -2.1(2)
C17 C12 C13 C14 -0.1(2)
C11 C12 C13 C14 177.82(15)
O3 C13 C14 C15 179.16(16)
C12 C13 C14 C15 -0.8(3)
C13 C14 C15 C16 0.8(3)
C14 C15 C16 C17 0.1(3)
C15 C16 C17 C12 -1.0(3)
C13 C12 C17 C16 1.0(3)
C11 C12 C17 C16 -176.83(16)

loop_
_cod_related_entry_id
_cod_related_entry_database
_cod_related_entry_code
1 ChemSpider 4578340
